data_4087627
loop_
_publ_author_name
'Bola\~no, Tamara'
'Esteruelas, Miguel A.'
'Gay, M. Pilar'
'O\~nate, Enrique'
'Pastor, Isidro M.'
'Yus, Miguel'

_publ_section_title
;
 An Acyl-NHC Osmium Cooperative System: Coordination of Small Molecules
 and Heterolytic B--H and O--H Bond Activation
;
_journal_issue 15
_journal_name_full Organometallics
_journal_page_first 3902
_journal_paper_doi 10.1021/acs.organomet.5b00418
_journal_volume 34
_journal_year 2015
_chemical_formula_sum 'C30 H61 Cl N2 O3 Os P2'
_chemical_formula_weight 785.40
_space_group_IT_number 62
_space_group_name_Hall '-P 2ac 2n'
_space_group_name_H-M_alt 'P n m a'
_symmetry_cell_setting orthorhombic
_symmetry_space_group_name_H-M 'P n m a'
_atom_sites_solution_hydrogens geom
_atom_sites_solution_primary direct
_atom_sites_solution_secondary difmap
_audit_creation_method SHELXL-97
_cell_angle_alpha 90.00
_cell_angle_beta 90.00
_cell_angle_gamma 90.00
_cell_formula_units_Z 4
_cell_length_a 17.4627(7)
_cell_length_b 22.0671(9)
_cell_length_c 9.0470(4)
_cell_measurement_reflns_used 9857
_cell_measurement_temperature 100(2)
_cell_measurement_theta_max 28
_cell_measurement_theta_min 2
_cell_volume 3486.3(3)
_computing_cell_refinement 'SAINT+ v. 7.56a (Bruker AXS, 2008)'
_computing_data_collection 'apex2 v. 7.0 (Bruker AXS, 2009)'
_computing_data_reduction 'SAINT+ v. 7.56a (Bruker AXS, 2008)'
_computing_molecular_graphics 'XP, SHELXTL v. 6.14 (Bruker, 2000)'
_computing_publication_material 'XCIF, SHELXTL v. 6.14 (Bruker, 2000)'
_computing_structure_refinement 'SHELXL-97 (Sheldrick, 1997)'
_computing_structure_solution 'SHELXS-97 (Sheldrick, 1990)'
_diffrn_ambient_temperature 100(2)
_diffrn_detector_area_resol_mean 8.33
_diffrn_measured_fraction_theta_full 1.000
_diffrn_measured_fraction_theta_max 0.957
_diffrn_measurement_device_type 'Bruker APEX CCD system'
_diffrn_measurement_method '\w rotations with narrow frames'
_diffrn_radiation_monochromator graphite
_diffrn_radiation_source 'normal-focus sealed tube'
_diffrn_radiation_type MoK\a
_diffrn_radiation_wavelength 0.71073
_diffrn_reflns_av_R_equivalents 0.0376
_diffrn_reflns_av_sigmaI/netI 0.0207
_diffrn_reflns_limit_h_max 23
_diffrn_reflns_limit_h_min -22
_diffrn_reflns_limit_k_max 28
_diffrn_reflns_limit_k_min -29
_diffrn_reflns_limit_l_max 11
_diffrn_reflns_limit_l_min -12
_diffrn_reflns_number 40171
_diffrn_reflns_theta_full 27.50
_diffrn_reflns_theta_max 28.63
_diffrn_reflns_theta_min 1.85
_exptl_absorpt_coefficient_mu 3.857
_exptl_absorpt_correction_T_max 0.862
_exptl_absorpt_correction_T_min 0.630
_exptl_absorpt_correction_type multi-scan
_exptl_absorpt_process_details
;
Absorption correction performed with SADABS program. This is based on the
method of Blessing: Blessing, R. H., Acta Crystallogr., Sect. A 1995, 51, 33.

SADABS: Area-Detector Absorption Correction. Bruker-AXS 
within SAINT+ package, v. 7.56a (2008).
;
_exptl_crystal_colour orange
_exptl_crystal_density_diffrn 1.496
_exptl_crystal_density_method 'not measured'
_exptl_crystal_description 'irregular block'
_exptl_crystal_F_000 1608
_exptl_crystal_size_max 0.21
_exptl_crystal_size_mid 0.10
_exptl_crystal_size_min 0.08
_refine_diff_density_max 0.972
_refine_diff_density_min -0.688
_refine_diff_density_rms 0.088
_refine_ls_extinction_method none
_refine_ls_goodness_of_fit_ref 1.040
_refine_ls_hydrogen_treatment mixed
_refine_ls_matrix_type full
_refine_ls_number_parameters 202
_refine_ls_number_reflns 4389
_refine_ls_number_restraints 0
_refine_ls_restrained_S_all 1.040
_refine_ls_R_factor_all 0.0268
_refine_ls_R_factor_gt 0.0215
_refine_ls_shift/su_max 0.001
_refine_ls_shift/su_mean 0.000
_refine_ls_structure_factor_coef Fsqd
_refine_ls_weighting_details 'calc w=1/[\s^2^(Fo^2^)+(0.0222P)^2^+3.3323P] where P=(Fo^2^+2Fc^2^)/3'
_refine_ls_weighting_scheme calc
_refine_ls_wR_factor_gt 0.0460
_refine_ls_wR_factor_ref 0.0482
_reflns_number_gt 3924
_reflns_number_total 4389
_reflns_threshold_expression >2sigma(I)
_cod_data_source_file om5b00418_si_002.cif
_cod_data_source_block 3-enrique171
_cod_original_sg_symbol_H-M Pnma
_cod_database_code 4087627

loop_
_symmetry_equiv_pos_as_xyz
'x, y, z'
'-x+1/2, -y, z+1/2'
'-x, y+1/2, -z'
'x+1/2, -y+1/2, -z+1/2'
'-x, -y, -z'
'x-1/2, y, -z-1/2'
'x, -y-1/2, z'
'-x-1/2, y-1/2, z-1/2'

loop_
_atom_site_label
_atom_site_type_symbol
_atom_site_fract_x
_atom_site_fract_y
_atom_site_fract_z
_atom_site_U_iso_or_equiv
_atom_site_adp_type
_atom_site_occupancy
_atom_site_symmetry_multiplicity
_atom_site_calc_flag
_atom_site_refinement_flags
Os Os 0.153863(6) 0.2500 0.126364(13) 0.01219(4) Uani 1 2 d S
P1 P 0.15911(3) 0.35911(3) 0.11180(6) 0.01368(11) Uani 1 1 d .
Cl1 Cl 0.27066(5) 0.2500 -0.02471(9) 0.02092(16) Uani 1 2 d S
N1 N 0.10647(17) 0.2500 0.4546(3) 0.0190(6) Uani 1 2 d S
N2 N 0.01270(15) 0.2500 0.2993(3) 0.0173(6) Uani 1 2 d S
O1 O 0.03425(14) 0.2500 -0.0883(3) 0.0209(5) Uani 1 2 d S
O2 O 0.13076(18) 0.56288(11) 0.1496(3) 0.0643(8) Uani 1 1 d .
C1 C 0.09116(18) 0.2500 0.3074(4) 0.0149(6) Uani 1 2 d S
C2 C 0.1835(2) 0.2500 0.5165(4) 0.0237(7) Uani 1 2 d S
H2A H 0.1820 0.2662 0.6174 0.036 Uiso 0.50 1 calc PR
H2B H 0.2170 0.2754 0.4554 0.036 Uiso 0.50 1 calc PR
H2C H 0.2034 0.2085 0.5185 0.036 Uiso 0.50 1 calc PR
C3 C 0.0389(2) 0.2500 0.5368(4) 0.0218(7) Uani 1 2 d S
H3 H 0.0348 0.2500 0.6415 0.026 Uiso 1 2 calc SR
C4 C -0.0191(2) 0.2500 0.4399(4) 0.0235(7) Uani 1 2 d S
H4 H -0.0721 0.2500 0.4632 0.028 Uiso 1 2 calc SR
C5 C -0.01858(18) 0.2500 0.1529(4) 0.0188(7) Uani 1 2 d S
H5A H -0.0507 0.2864 0.1372 0.023 Uiso 0.50 1 calc PR
H5B H -0.0507 0.2136 0.1372 0.023 Uiso 0.50 1 calc PR
C6 C 0.05017(17) 0.2500 0.0448(3) 0.0145(6) Uani 1 2 d S
C7 C 0.25929(13) 0.38746(11) 0.1194(3) 0.0205(5) Uani 1 1 d .
H7 H 0.2841 0.3728 0.0264 0.025 Uiso 1 1 calc R
C8 C 0.30545(14) 0.35886(12) 0.2459(3) 0.0282(6) Uani 1 1 d .
H8A H 0.3602 0.3659 0.2295 0.042 Uiso 1 1 calc R
H8B H 0.2955 0.3152 0.2491 0.042 Uiso 1 1 calc R
H8C H 0.2901 0.3772 0.3400 0.042 Uiso 1 1 calc R
C9 C 0.27033(16) 0.45653(12) 0.1194(3) 0.0309(6) Uani 1 1 d .
H9A H 0.2454 0.4739 0.2067 0.046 Uiso 1 1 calc R
H9B H 0.2474 0.4737 0.0299 0.046 Uiso 1 1 calc R
H9C H 0.3252 0.4660 0.1216 0.046 Uiso 1 1 calc R
C10 C 0.10607(13) 0.41017(10) 0.2391(3) 0.0199(5) Uani 1 1 d .
H10 H 0.1160 0.4525 0.2048 0.024 Uiso 1 1 calc R
C11 C 0.13236(17) 0.40682(12) 0.4003(3) 0.0277(6) Uani 1 1 d .
H11A H 0.1024 0.4353 0.4599 0.042 Uiso 1 1 calc R
H11B H 0.1868 0.4175 0.4064 0.042 Uiso 1 1 calc R
H11C H 0.1248 0.3656 0.4377 0.042 Uiso 1 1 calc R
C12 C 0.01922(14) 0.40055(12) 0.2325(3) 0.0279(6) Uani 1 1 d .
H12A H 0.0057 0.3637 0.2870 0.042 Uiso 1 1 calc R
H12B H 0.0031 0.3964 0.1293 0.042 Uiso 1 1 calc R
H12C H -0.0068 0.4354 0.2773 0.042 Uiso 1 1 calc R
C13 C 0.12072(14) 0.38524(11) -0.0713(3) 0.0201(5) Uani 1 1 d .
H13 H 0.0728 0.3613 -0.0881 0.024 Uiso 1 1 calc R
C14 C 0.09758(16) 0.45185(11) -0.0877(3) 0.0267(6) Uani 1 1 d .
H14A H 0.1427 0.4777 -0.0738 0.040 Uiso 1 1 calc R
H14B H 0.0589 0.4620 -0.0131 0.040 Uiso 1 1 calc R
H14C H 0.0763 0.4586 -0.1865 0.040 Uiso 1 1 calc R
C15 C 0.1742(2) 0.36844(17) -0.1976(3) 0.0528(10) Uani 1 1 d .
H15A H 0.1486 0.3759 -0.2922 0.079 Uiso 1 1 calc R
H15B H 0.1878 0.3255 -0.1903 0.079 Uiso 1 1 calc R
H15C H 0.2208 0.3931 -0.1917 0.079 Uiso 1 1 calc R
C16 C 0.10792(16) 0.60535(12) 0.2194(3) 0.0308(6) Uani 1 1 d .
C17 C 0.06193(18) 0.59685(16) 0.3582(3) 0.0415(7) Uani 1 1 d .
H17A H 0.0565 0.5535 0.3789 0.062 Uiso 1 1 calc R
H17B H 0.0111 0.6149 0.3452 0.062 Uiso 1 1 calc R
H17C H 0.0881 0.6166 0.4409 0.062 Uiso 1 1 calc R
C18 C 0.12316(16) 0.66892(12) 0.1733(3) 0.0300(6) Uani 1 1 d .
H18A H 0.1530 0.6690 0.0816 0.045 Uiso 1 1 calc R
H18B H 0.1520 0.6898 0.2511 0.045 Uiso 1 1 calc R
H18C H 0.0745 0.6899 0.1569 0.045 Uiso 1 1 calc R

loop_
_atom_site_aniso_label
_atom_site_aniso_U_11
_atom_site_aniso_U_22
_atom_site_aniso_U_33
_atom_site_aniso_U_23
_atom_site_aniso_U_13
_atom_site_aniso_U_12
Os 0.01186(6) 0.01206(6) 0.01263(6) 0.000 0.00002(4) 0.000
P1 0.0144(3) 0.0126(3) 0.0141(3) -0.0002(2) 0.0002(2) -0.0008(2)
Cl1 0.0176(4) 0.0183(4) 0.0268(4) 0.000 0.0076(3) 0.000
N1 0.0258(15) 0.0175(14) 0.0138(13) 0.000 0.0017(11) 0.000
N2 0.0159(13) 0.0200(14) 0.0159(14) 0.000 0.0043(11) 0.000
O1 0.0221(12) 0.0237(12) 0.0168(11) 0.000 -0.0048(9) 0.000
O2 0.089(2) 0.0252(12) 0.079(2) -0.0170(12) 0.0269(16) 0.0039(13)
C1 0.0156(15) 0.0132(14) 0.0159(15) 0.000 0.0034(12) 0.000
C2 0.0255(18) 0.0279(18) 0.0179(17) 0.000 -0.0031(14) 0.000
C3 0.0290(18) 0.0197(16) 0.0169(16) 0.000 0.0089(14) 0.000
C4 0.0281(19) 0.0218(17) 0.0205(17) 0.000 0.0106(14) 0.000
C5 0.0159(15) 0.0220(16) 0.0183(16) 0.000 -0.0007(12) 0.000
C6 0.0129(14) 0.0134(14) 0.0172(15) 0.000 -0.0013(12) 0.000
C7 0.0169(11) 0.0194(11) 0.0252(12) -0.0008(10) -0.0007(10) -0.0037(9)
C8 0.0209(12) 0.0285(13) 0.0352(15) 0.0006(12) -0.0091(11) -0.0031(10)
C9 0.0270(13) 0.0208(12) 0.0449(16) 0.0011(12) -0.0021(12) -0.0076(10)
C10 0.0250(12) 0.0149(10) 0.0198(11) -0.0007(9) 0.0034(10) 0.0015(9)
C11 0.0424(15) 0.0212(12) 0.0195(12) -0.0048(10) 0.0029(11) -0.0010(11)
C12 0.0242(13) 0.0243(13) 0.0352(15) 0.0024(11) 0.0090(11) 0.0030(10)
C13 0.0253(12) 0.0179(11) 0.0170(11) 0.0011(9) -0.0064(9) 0.0004(10)
C14 0.0344(14) 0.0217(12) 0.0240(13) 0.0057(10) -0.0020(11) 0.0039(11)
C15 0.087(3) 0.055(2) 0.0158(13) 0.0033(14) 0.0030(15) 0.044(2)
C16 0.0312(14) 0.0242(13) 0.0370(15) -0.0057(12) -0.0073(12) 0.0035(11)
C17 0.0389(17) 0.0472(19) 0.0384(17) 0.0020(14) -0.0029(13) -0.0002(14)
C18 0.0307(14) 0.0224(13) 0.0369(15) -0.0040(11) -0.0099(12) 0.0037(11)

loop_
_atom_type_symbol
_atom_type_description
_atom_type_scat_dispersion_real
_atom_type_scat_dispersion_imag
_atom_type_scat_source
C C 0.0033 0.0016 'International Tables Vol C Tables 4.2.6.8 and 6.1.1.4'
H H 0.0000 0.0000 'International Tables Vol C Tables 4.2.6.8 and 6.1.1.4'
O O 0.0106 0.0060 'International Tables Vol C Tables 4.2.6.8 and 6.1.1.4'
P P 0.1023 0.0942 'International Tables Vol C Tables 4.2.6.8 and 6.1.1.4'
Cl Cl 0.1484 0.1585 'International Tables Vol C Tables 4.2.6.8 and 6.1.1.4'
Os Os -1.2165 7.6030 'International Tables Vol C Tables 4.2.6.8 and 6.1.1.4'
N N 0.0061 0.0033 'International Tables Vol C Tables 4.2.6.8 and 6.1.1.4'

loop_
_geom_angle_atom_site_label_1
_geom_angle_atom_site_label_2
_geom_angle_atom_site_label_3
_geom_angle
_geom_angle_site_symmetry_1
_geom_angle_site_symmetry_3
C6 Os C1 78.41(13) . .
C6 Os P1 90.834(15) . .
C1 Os P1 93.814(13) . .
C6 Os P1 90.833(15) . 7_565
C1 Os P1 93.813(13) . 7_565
P1 Os P1 172.37(3) . 7_565
C6 Os Cl1 123.99(10) . .
C1 Os Cl1 157.60(10) . .
P1 Os Cl1 86.448(13) . .
P1 Os Cl1 86.449(13) 7_565 .
C10 P1 C7 104.00(11) . .
C10 P1 C13 100.51(11) . .
C7 P1 C13 105.38(11) . .
C10 P1 Os 123.52(8) . .
C7 P1 Os 111.69(8) . .
C13 P1 Os 109.94(8) . .
C1 N1 C3 110.9(3) . .
C1 N1 C2 124.0(3) . .
C3 N1 C2 125.2(3) . .
C1 N2 C4 110.5(3) . .
C1 N2 C5 115.4(3) . .
C4 N2 C5 134.0(3) . .
N1 C1 N2 104.4(3) . .
N1 C1 Os 134.9(2) . .
N2 C1 Os 120.7(2) . .
N1 C2 H2A 109.5 . .
N1 C2 H2B 109.5 . .
H2A C2 H2B 109.5 . .
N1 C2 H2C 109.5 . .
H2A C2 H2C 109.5 . .
H2B C2 H2C 109.5 . .
C4 C3 N1 106.9(3) . .
C4 C3 H3 126.6 . .
N1 C3 H3 126.6 . .
C3 C4 N2 107.3(3) . .
C3 C4 H4 126.3 . .
N2 C4 H4 126.3 . .
N2 C5 C6 106.8(3) . .
N2 C5 H5A 110.4 . .
C6 C5 H5A 110.4 . .
N2 C5 H5B 110.4 . .
C6 C5 H5B 110.4 . .
H5A C5 H5B 108.6 . .
O1 C6 C5 116.2(3) . .
O1 C6 Os 125.2(2) . .
C5 C6 Os 118.6(2) . .
C8 C7 C9 110.0(2) . .
C8 C7 P1 112.53(17) . .
C9 C7 P1 116.87(18) . .
C8 C7 H7 105.5 . .
C9 C7 H7 105.5 . .
P1 C7 H7 105.5 . .
C7 C8 H8A 109.5 . .
C7 C8 H8B 109.5 . .
H8A C8 H8B 109.5 . .
C7 C8 H8C 109.5 . .
H8A C8 H8C 109.5 . .
H8B C8 H8C 109.5 . .
C7 C9 H9A 109.5 . .
C7 C9 H9B 109.5 . .
H9A C9 H9B 109.5 . .
C7 C9 H9C 109.5 . .
H9A C9 H9C 109.5 . .
H9B C9 H9C 109.5 . .
C11 C10 C12 109.1(2) . .
C11 C10 P1 114.31(17) . .
C12 C10 P1 112.66(17) . .
C11 C10 H10 106.8 . .
C12 C10 H10 106.8 . .
P1 C10 H10 106.8 . .
C10 C11 H11A 109.5 . .
C10 C11 H11B 109.5 . .
H11A C11 H11B 109.5 . .
C10 C11 H11C 109.5 . .
H11A C11 H11C 109.5 . .
H11B C11 H11C 109.5 . .
C10 C12 H12A 109.5 . .
C10 C12 H12B 109.5 . .
H12A C12 H12B 109.5 . .
C10 C12 H12C 109.5 . .
H12A C12 H12C 109.5 . .
H12B C12 H12C 109.5 . .
C15 C13 C14 108.8(2) . .
C15 C13 P1 111.61(18) . .
C14 C13 P1 118.32(17) . .
C15 C13 H13 105.7 . .
C14 C13 H13 105.7 . .
P1 C13 H13 105.7 . .
C13 C14 H14A 109.5 . .
C13 C14 H14B 109.5 . .
H14A C14 H14B 109.5 . .
C13 C14 H14C 109.5 . .
H14A C14 H14C 109.5 . .
H14B C14 H14C 109.5 . .
C13 C15 H15A 109.5 . .
C13 C15 H15B 109.5 . .
H15A C15 H15B 109.5 . .
C13 C15 H15C 109.5 . .
H15A C15 H15C 109.5 . .
H15B C15 H15C 109.5 . .
O2 C16 C18 122.0(3) . .
O2 C16 C17 121.4(3) . .
C18 C16 C17 116.6(3) . .
C16 C17 H17A 109.5 . .
C16 C17 H17B 109.5 . .
H17A C17 H17B 109.5 . .
C16 C17 H17C 109.5 . .
H17A C17 H17C 109.5 . .
H17B C17 H17C 109.5 . .
C16 C18 H18A 109.5 . .
C16 C18 H18B 109.5 . .
H18A C18 H18B 109.5 . .
C16 C18 H18C 109.5 . .
H18A C18 H18C 109.5 . .
H18B C18 H18C 109.5 . .

loop_
_geom_bond_atom_site_label_1
_geom_bond_atom_site_label_2
_geom_bond_distance
_geom_bond_site_symmetry_2
Os C6 1.956(3) .
Os C1 1.970(3) .
Os P1 2.4130(6) .
Os P1 2.4130(6) 7_565
Os Cl1 2.4552(8) .
P1 C10 1.858(2) .
P1 C7 1.859(2) .
P1 C13 1.878(2) .
N1 C1 1.359(4) .
N1 C3 1.395(4) .
N1 C2 1.457(4) .
N2 C1 1.372(4) .
N2 C4 1.388(4) .
N2 C5 1.433(4) .
O1 C6 1.235(4) .
O2 C16 1.199(3) .
C2 H2A 0.9800 .
C2 H2B 0.9800 .
C2 H2C 0.9800 .
C3 C4 1.339(5) .
C3 H3 0.9500 .
C4 H4 0.9500 .
C5 C6 1.549(4) .
C5 H5A 0.9900 .
C5 H5B 0.9900 .
C7 C8 1.536(3) .
C7 C9 1.536(3) .
C7 H7 1.0000 .
C8 H8A 0.9800 .
C8 H8B 0.9800 .
C8 H8C 0.9800 .
C9 H9A 0.9800 .
C9 H9B 0.9800 .
C9 H9C 0.9800 .
C10 C11 1.530(3) .
C10 C12 1.533(3) .
C10 H10 1.0000 .
C11 H11A 0.9800 .
C11 H11B 0.9800 .
C11 H11C 0.9800 .
C12 H12A 0.9800 .
C12 H12B 0.9800 .
C12 H12C 0.9800 .
C13 C15 1.522(4) .
C13 C14 1.532(3) .
C13 H13 1.0000 .
C14 H14A 0.9800 .
C14 H14B 0.9800 .
C14 H14C 0.9800 .
C15 H15A 0.9800 .
C15 H15B 0.9800 .
C15 H15C 0.9800 .
C16 C18 1.488(4) .
C16 C17 1.502(4) .
C17 H17A 0.9800 .
C17 H17B 0.9800 .
C17 H17C 0.9800 .
C18 H18A 0.9800 .
C18 H18B 0.9800 .
C18 H18C 0.9800 .
